data_4333892
loop_
_publ_author_name
'Sonia G. Thangavelu'
'Michael B. Andrews'
'Simon J.A. Pope'
'Christopher L. Cahill'

_publ_contact_author_address
;The George Washington University
Department of Chemistry
725 21st Street, NW
Washington, DC, 20052
;
_publ_contact_author_email cahill@gwu.edu
_publ_contact_author_fax 202-994-5873
_publ_contact_author_name 'Christopher L. Cahill'
_publ_contact_author_phone 202-994-6959
_publ_section_title
;
 Synthesis, Structures, and Luminescent Properties of Uranyl Terpyridine
 Aromatic Carboxylate Coordination Polymers
;
_journal_name_full 'Inorganic Chemistry'
_journal_page_first 2060
_journal_page_last 2069
_journal_paper_doi 10.1021/ic3024698
_journal_volume 52
_journal_year 2013
_chemical_formula_moiety 'C23 H15 N3 O6 U'
_chemical_formula_sum 'C23 H15 N3 O6 U'
_chemical_formula_weight 667.41
_space_group_IT_number 15
_symmetry_cell_setting monoclinic
_symmetry_Int_Tables_number 15
_symmetry_space_group_name_Hall '-C 2yc'
_symmetry_space_group_name_H-M 'C 1 2/c 1'
_atom_sites_solution_hydrogens geom
_atom_sites_solution_primary direct
_atom_sites_solution_secondary difmap
_audit_creation_method SHELXL-97
_cell_angle_alpha 90.00
_cell_angle_beta 118.035(5)
_cell_angle_gamma 90.00
_cell_formula_units_Z 4
_cell_length_a 13.011(5)
_cell_length_b 15.901(5)
_cell_length_c 11.739(5)
_cell_measurement_reflns_used 1887
_cell_measurement_temperature 293(2)
_cell_measurement_theta_max 25.07
_cell_measurement_theta_min 2.56
_cell_volume 2143.7(14)
_computing_cell_refinement 'SAINT, Bruker-AXS'
_computing_data_collection 'APEX, Bruker-AXS'
_computing_data_reduction 'SAINT, Bruker-AXS'
_computing_molecular_graphics 'SHELXL-97 (Sheldrick, 1997)'
_computing_publication_material 'WINGX (Farrugia, 1998)'
_computing_structure_refinement 'SHELXL-97 (Sheldrick, 1997)'
_computing_structure_solution 'SHELXS-97 (Sheldrick, 1990)'
_diffrn_ambient_temperature 293(2)
_diffrn_measured_fraction_theta_full 0.990
_diffrn_measured_fraction_theta_max 0.990
_diffrn_measurement_device_type 'Bruker X2S'
_diffrn_measurement_method 'psi scans'
_diffrn_radiation_monochromator graphite
_diffrn_radiation_type MoK\a
_diffrn_radiation_wavelength 0.71073
_diffrn_reflns_av_R_equivalents 0.0384
_diffrn_reflns_av_sigmaI/netI 0.0351
_diffrn_reflns_limit_h_max 15
_diffrn_reflns_limit_h_min -15
_diffrn_reflns_limit_k_max 18
_diffrn_reflns_limit_k_min -18
_diffrn_reflns_limit_l_max 12
_diffrn_reflns_limit_l_min -13
_diffrn_reflns_number 6665
_diffrn_reflns_theta_full 25.00
_diffrn_reflns_theta_max 25.07
_diffrn_reflns_theta_min 2.56
_diffrn_source 'fine-focus sealed tube'
_diffrn_source_type 'Bruker X2S'
_exptl_absorpt_coefficient_mu 7.618
_exptl_absorpt_correction_T_max 0.3490
_exptl_absorpt_correction_T_min 0.0966
_exptl_absorpt_correction_type multi-scan
_exptl_absorpt_process_details 'SADABS, G. Sheldrick (1999)'
_exptl_crystal_colour yellow
_exptl_crystal_density_diffrn 2.068
_exptl_crystal_description prism
_exptl_crystal_F_000 1256
_exptl_crystal_size_max 0.58
_exptl_crystal_size_mid 0.48
_exptl_crystal_size_min 0.17
_refine_diff_density_max 1.461
_refine_diff_density_min -0.598
_refine_diff_density_rms 0.105
_refine_ls_extinction_method none
_refine_ls_goodness_of_fit_ref 0.913
_refine_ls_hydrogen_treatment constr
_refine_ls_matrix_type full
_refine_ls_number_parameters 151
_refine_ls_number_reflns 1887
_refine_ls_number_restraints 0
_refine_ls_restrained_S_all 0.913
_refine_ls_R_factor_all 0.0235
_refine_ls_R_factor_gt 0.0208
_refine_ls_shift/su_max 0.001
_refine_ls_shift/su_mean 0.000
_refine_ls_structure_factor_coef Fsqd
_refine_ls_weighting_details 'calc w=1/[\s^2^(Fo^2^)+(0.0330P)^2^+3.2867P] where P=(Fo^2^+2Fc^2^)/3'
_refine_ls_weighting_scheme calc
_refine_ls_wR_factor_gt 0.0509
_refine_ls_wR_factor_ref 0.0523
_reflns_number_gt 1764
_reflns_number_total 1887
_reflns_threshold_expression >2sigma(I)
_cod_data_source_file ic3024698_si_002_4.cif
_cod_data_source_block compound3
_cod_original_sg_symbol_H-M 'C 2/c'
_cod_database_code 4333892

loop_
_symmetry_equiv_pos_as_xyz
'x, y, z'
'-x, y, -z+1/2'
'x+1/2, y+1/2, z'
'-x+1/2, y+1/2, -z+1/2'
'-x, -y, -z'
'x, -y, z-1/2'
'-x+1/2, -y+1/2, -z'
'x+1/2, -y+1/2, z-1/2'

loop_
_atom_site_label
_atom_site_type_symbol
_atom_site_fract_x
_atom_site_fract_y
_atom_site_fract_z
_atom_site_U_iso_or_equiv
_atom_site_adp_type
_atom_site_occupancy
_atom_site_symmetry_multiplicity
_atom_site_calc_flag
_atom_site_refinement_flags
U1 U 0.5000 0.184356(11) 0.2500 0.02311(9) Uani 1 2 d S
O1 O 0.3638(3) 0.18076(16) 0.2482(3) 0.0342(7) Uani 1 1 d .
O2 O 0.4507(3) 0.29429(18) 0.1076(3) 0.0335(7) Uani 1 1 d .
O3 O 0.5422(3) 0.2736(2) -0.0098(4) 0.0512(9) Uani 1 1 d .
N1 N 0.3824(3) 0.1103(2) 0.0289(3) 0.0284(8) Uani 1 1 d .
N2 N 0.5000 0.0214(3) 0.2500 0.0224(10) Uani 1 2 d S
C1 C 0.3209(4) 0.1556(3) -0.0787(5) 0.0359(10) Uani 1 1 d .
H1 H 0.3191 0.2137 -0.0712 0.043 Uiso 1 1 calc R
C2 C 0.2604(4) 0.1202(3) -0.1997(5) 0.0409(11) Uani 1 1 d .
H2 H 0.2202 0.1538 -0.2723 0.049 Uiso 1 1 calc R
C3 C 0.2609(4) 0.0341(3) -0.2103(5) 0.0415(11) Uani 1 1 d .
H3 H 0.2218 0.0084 -0.2907 0.050 Uiso 1 1 calc R
C4 C 0.3198(4) -0.0134(3) -0.1012(4) 0.0351(10) Uani 1 1 d .
H4 H 0.3195 -0.0718 -0.1073 0.042 Uiso 1 1 calc R
C5 C 0.3798(3) 0.0251(3) 0.0180(4) 0.0271(9) Uani 1 1 d .
C6 C 0.4423(3) -0.0230(2) 0.1381(4) 0.0260(9) Uani 1 1 d .
C7 C 0.4422(4) -0.1106(3) 0.1365(5) 0.0374(11) Uani 1 1 d .
H7 H 0.4031 -0.1394 0.0587 0.045 Uiso 1 1 calc R
C8 C 0.5000 -0.1542(4) 0.2500 0.0453(17) Uani 1 2 d S
H8 H 0.5000 -0.2126 0.2500 0.054 Uiso 1 2 calc SR
C9 C 0.4970(4) 0.3201(2) 0.0370(4) 0.0308(10) Uani 1 1 d .
C10 C 0.4960(3) 0.4136(2) 0.0166(4) 0.0250(8) Uani 1 1 d .
C11 C 0.4503(4) 0.4681(2) 0.0725(4) 0.0292(9) Uani 1 1 d .
H11 H 0.4167 0.4472 0.1212 0.035 Uiso 1 1 calc R
C12 C 0.5455(4) 0.4455(3) -0.0561(4) 0.0314(9) Uani 1 1 d .
H12 H 0.5762 0.4090 -0.0943 0.038 Uiso 1 1 calc R

loop_
_atom_site_aniso_label
_atom_site_aniso_U_11
_atom_site_aniso_U_22
_atom_site_aniso_U_33
_atom_site_aniso_U_23
_atom_site_aniso_U_13
_atom_site_aniso_U_12
U1 0.03362(14) 0.01364(12) 0.02849(14) 0.000 0.01990(10) 0.000
O1 0.0365(17) 0.0286(16) 0.0447(19) 0.0010(13) 0.0250(15) 0.0022(12)
O2 0.0473(18) 0.0235(15) 0.0345(17) 0.0065(13) 0.0232(15) -0.0009(13)
O3 0.090(3) 0.0221(16) 0.067(2) -0.0010(16) 0.058(2) 0.0035(17)
N1 0.0341(19) 0.0228(17) 0.032(2) 0.0010(15) 0.0184(16) 0.0006(15)
N2 0.031(2) 0.015(2) 0.028(3) 0.000 0.020(2) 0.000
C1 0.037(2) 0.031(2) 0.039(3) 0.003(2) 0.017(2) -0.001(2)
C2 0.036(2) 0.051(3) 0.031(3) 0.003(2) 0.012(2) -0.002(2)
C3 0.033(2) 0.057(3) 0.031(2) -0.012(2) 0.012(2) -0.003(2)
C4 0.033(2) 0.036(2) 0.035(3) -0.011(2) 0.016(2) -0.0028(19)
C5 0.029(2) 0.027(2) 0.032(2) -0.0050(17) 0.0198(19) -0.0027(17)
C6 0.034(2) 0.0197(19) 0.035(2) -0.0034(17) 0.0249(19) -0.0026(17)
C7 0.055(3) 0.022(2) 0.041(3) -0.007(2) 0.027(2) -0.006(2)
C8 0.069(5) 0.018(3) 0.061(5) 0.000 0.041(4) 0.000
C9 0.041(2) 0.021(2) 0.030(2) 0.0012(18) 0.016(2) -0.0015(17)
C10 0.031(2) 0.0172(19) 0.025(2) 0.0022(16) 0.0122(18) -0.0025(16)
C11 0.039(2) 0.025(2) 0.032(2) 0.0052(18) 0.0237(19) -0.0010(18)
C12 0.045(2) 0.022(2) 0.037(2) -0.0018(19) 0.029(2) 0.0022(19)

loop_
_atom_type_symbol
_atom_type_description
_atom_type_scat_dispersion_real
_atom_type_scat_dispersion_imag
_atom_type_scat_source
C C 0.0033 0.0016 'International Tables Vol C Tables 4.2.6.8 and 6.1.1.4'
H H 0.0000 0.0000 'International Tables Vol C Tables 4.2.6.8 and 6.1.1.4'
N N 0.0061 0.0033 'International Tables Vol C Tables 4.2.6.8 and 6.1.1.4'
O O 0.0106 0.0060 'International Tables Vol C Tables 4.2.6.8 and 6.1.1.4'
U U -9.6767 9.6646 'International Tables Vol C Tables 4.2.6.8 and 6.1.1.4'

loop_
_geom_angle_atom_site_label_1
_geom_angle_atom_site_label_2
_geom_angle_atom_site_label_3
_geom_angle
_geom_angle_site_symmetry_1
_geom_angle_site_symmetry_3
O1 U1 O1 176.28(17) . 2_655
O1 U1 O2 88.17(12) . 2_655
O1 U1 O2 94.67(12) 2_655 2_655
O1 U1 O2 94.67(12) . .
O1 U1 O2 88.17(12) 2_655 .
O2 U1 O2 80.62(16) 2_655 .
O1 U1 N2 88.14(8) . .
O1 U1 N2 88.14(8) 2_655 .
O2 U1 N2 139.69(8) 2_655 .
O2 U1 N2 139.69(8) . .
O1 U1 N1 96.54(13) . 2_655
O1 U1 N1 81.76(13) 2_655 2_655
O2 U1 N1 77.59(11) 2_655 2_655
O2 U1 N1 155.10(11) . 2_655
N2 U1 N1 63.01(7) . 2_655
O1 U1 N1 81.76(13) . .
O1 U1 N1 96.54(13) 2_655 .
O2 U1 N1 155.10(11) 2_655 .
O2 U1 N1 77.59(11) . .
N2 U1 N1 63.01(7) . .
N1 U1 N1 126.02(15) 2_655 .
C9 O2 U1 130.7(3) . .
C1 N1 C5 117.9(4) . .
C1 N1 U1 120.6(3) . .
C5 N1 U1 121.6(3) . .
C6 N2 C6 117.7(5) . 2_655
C6 N2 U1 121.1(2) . .
C6 N2 U1 121.1(2) 2_655 .
N1 C1 C2 123.4(4) . .
N1 C1 H1 118.3 . .
C2 C1 H1 118.3 . .
C3 C2 C1 118.3(5) . .
C3 C2 H2 120.9 . .
C1 C2 H2 120.9 . .
C4 C3 C2 119.3(4) . .
C4 C3 H3 120.3 . .
C2 C3 H3 120.3 . .
C3 C4 C5 120.2(4) . .
C3 C4 H4 119.9 . .
C5 C4 H4 119.9 . .
N1 C5 C4 120.9(4) . .
N1 C5 C6 116.8(4) . .
C4 C5 C6 122.3(4) . .
N2 C6 C7 121.8(4) . .
N2 C6 C5 117.5(3) . .
C7 C6 C5 120.8(4) . .
C8 C7 C6 119.7(5) . .
C8 C7 H7 120.2 . .
C6 C7 H7 120.2 . .
C7 C8 C7 119.3(6) . 2_655
C7 C8 H8 120.4 . .
C7 C8 H8 120.4 2_655 .
O3 C9 O2 124.1(4) . .
O3 C9 C10 119.8(4) . .
O2 C9 C10 116.2(4) . .
C11 C10 C12 119.5(4) . .
C11 C10 C9 121.3(4) . .
C12 C10 C9 119.2(4) . .
C10 C11 C12 120.2(4) . 5_665
C10 C11 H11 119.9 . .
C12 C11 H11 119.9 5_665 .
C10 C12 C11 120.4(4) . 5_665
C10 C12 H12 119.8 . .
C11 C12 H12 119.8 5_665 .

loop_
_geom_bond_atom_site_label_1
_geom_bond_atom_site_label_2
_geom_bond_distance
_geom_bond_site_symmetry_2
U1 O1 1.763(3) .
U1 O1 1.763(3) 2_655
U1 O2 2.292(3) 2_655
U1 O2 2.292(3) .
U1 N2 2.592(4) .
U1 N1 2.594(4) 2_655
U1 N1 2.594(4) .
O2 C9 1.299(5) .
O3 C9 1.223(5) .
N1 C1 1.343(6) .
N1 C5 1.359(5) .
N2 C6 1.364(5) .
N2 C6 1.364(5) 2_655
C1 C2 1.379(7) .
C1 H1 0.9300 .
C2 C3 1.375(7) .
C2 H2 0.9300 .
C3 C4 1.370(7) .
C3 H3 0.9300 .
C4 C5 1.385(6) .
C4 H4 0.9300 .
C5 C6 1.468(6) .
C6 C7 1.393(6) .
C7 C8 1.371(6) .
C7 H7 0.9300 .
C8 C7 1.371(6) 2_655
C8 H8 0.9300 .
C9 C10 1.504(5) .
C10 C11 1.379(6) .
C10 C12 1.386(5) .
C11 C12 1.391(6) 5_665
C11 H11 0.9300 .
C12 C11 1.391(6) 5_665
C12 H12 0.9300 .

loop_
_geom_torsion_atom_site_label_1
_geom_torsion_atom_site_label_2
_geom_torsion_atom_site_label_3
_geom_torsion_atom_site_label_4
_geom_torsion
_geom_torsion_site_symmetry_1
_geom_torsion_site_symmetry_4
O1 U1 O2 C9 -161.0(4) . .
O1 U1 O2 C9 16.6(4) 2_655 .
O2 U1 O2 C9 111.7(4) 2_655 .
N2 U1 O2 C9 -68.3(4) . .
N1 U1 O2 C9 82.5(4) 2_655 .
N1 U1 O2 C9 -80.5(4) . .
O1 U1 N1 C1 85.2(3) . .
O1 U1 N1 C1 -98.2(3) 2_655 .
O2 U1 N1 C1 18.0(5) 2_655 .
O2 U1 N1 C1 -11.5(3) . .
N2 U1 N1 C1 177.3(3) . .
N1 U1 N1 C1 177.3(3) 2_655 .
O1 U1 N1 C5 -94.2(3) . .
O1 U1 N1 C5 82.5(3) 2_655 .
O2 U1 N1 C5 -161.3(3) 2_655 .
O2 U1 N1 C5 169.2(3) . .
N2 U1 N1 C5 -2.1(3) . .
N1 U1 N1 C5 -2.1(3) 2_655 .
O1 U1 N2 C6 82.9(2) . .
O1 U1 N2 C6 -97.1(2) 2_655 .
O2 U1 N2 C6 167.8(2) 2_655 .
O2 U1 N2 C6 -12.2(2) . .
N1 U1 N2 C6 -178.8(2) 2_655 .
N1 U1 N2 C6 1.2(2) . .
O1 U1 N2 C6 -97.1(2) . 2_655
O1 U1 N2 C6 82.9(2) 2_655 2_655
O2 U1 N2 C6 -12.2(2) 2_655 2_655
O2 U1 N2 C6 167.8(2) . 2_655
N1 U1 N2 C6 1.2(2) 2_655 2_655
N1 U1 N2 C6 -178.8(2) . 2_655
C5 N1 C1 C2 -3.2(6) . .
U1 N1 C1 C2 177.4(3) . .
N1 C1 C2 C3 1.4(7) . .
C1 C2 C3 C4 0.8(7) . .
C2 C3 C4 C5 -1.2(7) . .
C1 N1 C5 C4 2.8(6) . .
U1 N1 C5 C4 -177.9(3) . .
C1 N1 C5 C6 -176.6(3) . .
U1 N1 C5 C6 2.7(5) . .
C3 C4 C5 N1 -0.6(6) . .
C3 C4 C5 C6 178.7(4) . .
C6 N2 C6 C7 -0.5(3) 2_655 .
U1 N2 C6 C7 179.5(3) . .
C6 N2 C6 C5 179.7(4) 2_655 .
U1 N2 C6 C5 -0.3(4) . .
N1 C5 C6 N2 -1.6(5) . .
C4 C5 C6 N2 179.1(3) . .
N1 C5 C6 C7 178.6(4) . .
C4 C5 C6 C7 -0.8(6) . .
N2 C6 C7 C8 0.9(6) . .
C5 C6 C7 C8 -179.2(3) . .
C6 C7 C8 C7 -0.4(3) . 2_655
U1 O2 C9 O3 33.0(7) . .
U1 O2 C9 C10 -145.4(3) . .
O3 C9 C10 C11 -177.2(4) . .
O2 C9 C10 C11 1.3(6) . .
O3 C9 C10 C12 0.6(7) . .
O2 C9 C10 C12 179.0(4) . .
C12 C10 C11 C12 -0.2(7) . 5_665
C9 C10 C11 C12 177.5(4) . 5_665
C11 C10 C12 C11 0.2(7) . 5_665
C9 C10 C12 C11 -177.6(4) . 5_665
